data_1558125
loop_
_publ_author_name
'Clark, Ryan'
'Nawawi, Mohd A.'
'Dobre, Ana'
'Pugh, David'
'Liu, Qingshan'
'Ivanov, Aleksandar P.'
'White, Andrew J. P.'
'Edel, Joshua B.'
'Kuimova, Marina K.'
'McIntosh, Alastair J. S.'
'Welton, Tom'

_publ_section_title
;
 The effect of structural heterogeneity upon the microviscosity of ionic
 liquids.
;
_journal_issue 24
_journal_name_full 'Chemical science'
_journal_page_first 6121
_journal_page_last 6133
_journal_paper_doi 10.1039/d0sc02009e
_journal_volume 11
_journal_year 2020
_chemical_formula_moiety 'C21 H21 N2 S2, C2 F6 N O4 S2'
_chemical_formula_sum 'C23 H21 F6 N3 O4 S4'
_chemical_formula_weight 645.67
_space_group_crystal_system monoclinic
_space_group_IT_number 15
_space_group_name_Hall '-I 2ya'
_space_group_name_H-M_alt 'I 1 2/a 1'
_atom_sites_solution_hydrogens geom
_audit_creation_method SHELXL-2016/4
_audit_update_record
;
2020-04-06 deposited with the CCDC.	2020-05-27 downloaded from the CCDC.
;
_cell_angle_alpha 90
_cell_angle_beta 112.854(2)
_cell_angle_gamma 90
_cell_formula_units_Z 8
_cell_length_a 14.7979(2)
_cell_length_b 21.9313(3)
_cell_length_c 18.0080(3)
_cell_measurement_reflns_used 4482
_cell_measurement_temperature 173.00(14)
_cell_measurement_theta_max 73.2580
_cell_measurement_theta_min 3.8020
_cell_volume 5385.48(16)
_computing_cell_refinement 'CrysAlisPro 1.171.38.46 (Rigaku OD, 2015)'
_computing_data_collection 'CrysAlisPro 1.171.38.46 (Rigaku OD, 2015)'
_computing_data_reduction 'CrysAlisPro 1.171.38.46 (Rigaku OD, 2015)'
_computing_molecular_graphics 'ORTEP-III, Mercury'
_computing_publication_material 'enCIFer, WinGX'
_computing_structure_refinement 'SHELXL-2016/4 (Sheldrick, 2016)'
_computing_structure_solution Olex-2
_diffrn_ambient_environment N~2~
_diffrn_ambient_temperature 173.00(14)
_diffrn_detector 'CCD plate'
_diffrn_detector_area_resol_mean 10.4115
_diffrn_detector_type Atlas
_diffrn_measured_fraction_theta_full 0.983
_diffrn_measured_fraction_theta_max 0.983
_diffrn_measurement_device 'four-circle diffractometer'
_diffrn_measurement_device_type 'Xcalibur, Atlas, Ultra'
_diffrn_radiation_monochromator mirror
_diffrn_radiation_probe x-ray
_diffrn_radiation_type 'Cu K\a'
_diffrn_radiation_wavelength 1.54184
_diffrn_reflns_av_R_equivalents 0.0328
_diffrn_reflns_av_unetI/netI 0.0454
_diffrn_reflns_Laue_measured_fraction_full 0.983
_diffrn_reflns_Laue_measured_fraction_max 0.983
_diffrn_reflns_limit_h_max 17
_diffrn_reflns_limit_h_min -17
_diffrn_reflns_limit_k_max 25
_diffrn_reflns_limit_k_min -26
_diffrn_reflns_limit_l_max 21
_diffrn_reflns_limit_l_min -14
_diffrn_reflns_number 8357
_diffrn_reflns_point_group_measured_fraction_full 0.983
_diffrn_reflns_point_group_measured_fraction_max 0.983
_diffrn_reflns_theta_full 66.585
_diffrn_reflns_theta_max 66.585
_diffrn_reflns_theta_min 6.377
_diffrn_source 'fine-focus sealed X-ray tube'
_diffrn_source_type 'Enhance Ultra (Cu) X-ray Source'
_exptl_absorpt_coefficient_mu 3.964
_exptl_absorpt_correction_T_max 1.00000
_exptl_absorpt_correction_T_min 0.80748
_exptl_absorpt_correction_type multi-scan
_exptl_absorpt_process_details
;
CrysAlisPro 1.171.38.46 (Rigaku Oxford Diffraction, 2015)
Empirical absorption correction using spherical harmonics,
 implemented in SCALE3 ABSPACK scaling algorithm.
;
_exptl_crystal_colour purple
_exptl_crystal_density_diffrn 1.593
_exptl_crystal_description blade
_exptl_crystal_F_000 2640
_exptl_crystal_size_max 0.300
_exptl_crystal_size_mid 0.100
_exptl_crystal_size_min 0.040
_refine_diff_density_max 1.715
_refine_diff_density_min -1.421
_refine_diff_density_rms 0.098
_refine_ls_extinction_method none
_refine_ls_goodness_of_fit_ref 1.048
_refine_ls_hydrogen_treatment constr
_refine_ls_matrix_type full
_refine_ls_number_parameters 365
_refine_ls_number_reflns 4679
_refine_ls_number_restraints 12
_refine_ls_restrained_S_all 1.063
_refine_ls_R_factor_all 0.0807
_refine_ls_R_factor_gt 0.0686
_refine_ls_shift/su_max 0.009
_refine_ls_shift/su_mean 0.001
_refine_ls_structure_factor_coef Fsqd
_refine_ls_weighting_details 'w=1/[\s^2^(Fo^2^)+(0.1015P)^2^+23.1011P] where P=(Fo^2^+2Fc^2^)/3'
_refine_ls_weighting_scheme calc
_refine_ls_wR_factor_gt 0.1802
_refine_ls_wR_factor_ref 0.1933
_reflns_Friedel_coverage 0.000
_reflns_number_gt 3865
_reflns_number_total 4679
_reflns_threshold_expression 'I > 2\s(I)'
_cod_data_source_file d0sc02009e2.cif
_cod_data_source_block Cy3_NTf2
_cod_depositor_comments
;Adding full bibliography for 1558120--1558126.cif.

 Adding full bibliography for 1558120--1558126.cif.
;
_cod_original_cell_volume 5385.47(16)
_cod_original_sg_symbol_H-M 'I 2/a'
_cod_database_code 1558125
_shelx_shelxl_version_number 2016/4
_shelx_space_group_comment
;
The symmetry employed for this shelxl refinement is uniquely defined
by the following loop, which should always be used as a source of
symmetry information in preference to the above space-group names.
They are only intended as comments.
;
_shelx_estimated_absorpt_t_min 0.383
_shelx_estimated_absorpt_t_max 0.858
_oxdiff_exptl_absorpt_empirical_full_min 0.802
_oxdiff_exptl_absorpt_empirical_full_max 1.291
_oxdiff_exptl_absorpt_empirical_details
;
Empirical correction (ABSPACK) includes:
- Absorption correction using spherical harmonics
- Frame scaling
;

loop_
_space_group_symop_operation_xyz
'x, y, z'
'-x+1/2, y, -z'
'x+1/2, y+1/2, z+1/2'
'-x+1, y+1/2, -z+1/2'
'-x, -y, -z'
'x-1/2, -y, z'
'-x+1/2, -y+1/2, -z+1/2'
'x, -y+1/2, z+1/2'

loop_
_atom_site_label
_atom_site_type_symbol
_atom_site_fract_x
_atom_site_fract_y
_atom_site_fract_z
_atom_site_U_iso_or_equiv
_atom_site_adp_type
_atom_site_occupancy
_atom_site_site_symmetry_order
_atom_site_calc_flag
_atom_site_refinement_flags_posn
_atom_site_refinement_flags_adp
_atom_site_refinement_flags_occupancy
_atom_site_disorder_assembly
_atom_site_disorder_group
C1 C 0.4347(3) 0.53202(18) 0.3715(2) 0.0261(8) Uani 1 1 d . . . . .
C2 C 0.4030(3) 0.47307(18) 0.3782(2) 0.0253(8) Uani 1 1 d . . . . .
C3 C 0.3036(3) 0.45920(19) 0.3492(2) 0.0301(8) Uani 1 1 d . . . . .
H3 H 0.281706 0.419190 0.353741 0.036 Uiso 1 1 calc R U . . .
C4 C 0.2373(3) 0.5057(2) 0.3133(2) 0.0327(9) Uani 1 1 d . . . . .
H4 H 0.169031 0.497178 0.291986 0.039 Uiso 1 1 calc R U . . .
C5 C 0.2690(3) 0.5644(2) 0.3079(2) 0.0350(9) Uani 1 1 d . . . . .
H5 H 0.221893 0.595480 0.283668 0.042 Uiso 1 1 calc R U . . .
C6 C 0.3682(3) 0.57879(19) 0.3371(2) 0.0303(8) Uani 1 1 d . . . . .
H6 H 0.389722 0.619107 0.333733 0.036 Uiso 1 1 calc R U . . .
C7 C 0.5715(3) 0.45815(17) 0.4357(2) 0.0248(8) Uani 1 1 d . . . . .
C8 C 0.6602(3) 0.42757(18) 0.4708(2) 0.0285(8) Uani 1 1 d . . . . .
H8 H 0.659093 0.384418 0.474914 0.034 Uiso 1 1 calc R U . . .
C9 C 0.750000 0.4566(2) 0.500000 0.0257(11) Uani 1 2 d S T P . .
H9 H 0.749999 0.499959 0.499999 0.031 Uiso 1 2 calc R U P . .
C10 C 0.4674(3) 0.36960(18) 0.4361(2) 0.0318(9) Uani 1 1 d . . . . .
H10A H 0.405637 0.366933 0.445090 0.038 Uiso 1 1 calc R U . . .
H10B H 0.521938 0.358181 0.487088 0.038 Uiso 1 1 calc R U . . .
C11 C 0.4634(4) 0.3251(2) 0.3715(3) 0.0464(11) Uani 1 1 d . . . . .
H11A H 0.403887 0.332246 0.323293 0.070 Uiso 1 1 calc R U . . .
H11B H 0.462518 0.283377 0.390834 0.070 Uiso 1 1 calc R U . . .
H11C H 0.521167 0.330503 0.358258 0.070 Uiso 1 1 calc R U . . .
C12 C 0.4440(3) 0.54507(19) 0.8788(2) 0.0331(9) Uani 1 1 d . . . . .
C13 C 0.4741(3) 0.48524(19) 0.8730(2) 0.0319(9) Uani 1 1 d . . . . .
C14 C 0.5437(3) 0.4740(2) 0.8405(2) 0.0380(10) Uani 1 1 d . . . . .
H14 H 0.564531 0.433591 0.836498 0.046 Uiso 1 1 calc R U . . .
C15 C 0.5818(4) 0.5232(3) 0.8140(3) 0.0456(12) Uani 1 1 d . . . . .
H15 H 0.629562 0.516324 0.791764 0.055 Uiso 1 1 calc R U . . .
C16 C 0.5516(4) 0.5824(3) 0.8194(3) 0.0500(13) Uani 1 1 d . . . . .
H16 H 0.578768 0.615307 0.800659 0.060 Uiso 1 1 calc R U . . .
C17 C 0.4823(4) 0.5940(2) 0.8518(3) 0.0425(11) Uani 1 1 d . . . . .
H17 H 0.461524 0.634534 0.855316 0.051 Uiso 1 1 calc R U . . .
C18 C 0.3634(3) 0.46685(18) 0.9324(2) 0.0279(8) Uani 1 1 d . . . . .
C19 C 0.3081(3) 0.43461(18) 0.9665(2) 0.0291(8) Uani 1 1 d . . . . .
H19 H 0.310239 0.391318 0.966717 0.035 Uiso 1 1 calc R U . . .
C20 C 0.250000 0.4639(2) 1.000000 0.0281(11) Uani 1 2 d S T P . .
H20 H 0.250001 0.507239 0.999999 0.034 Uiso 1 2 calc R U P . .
C21 C 0.4443(3) 0.37657(18) 0.9009(2) 0.0337(9) Uani 1 1 d . . . . .
H21A H 0.429298 0.355689 0.943484 0.040 Uiso 1 1 calc R U . . .
H21B H 0.514043 0.369046 0.911024 0.040 Uiso 1 1 calc R U . . .
C22 C 0.3798(4) 0.3509(2) 0.8191(3) 0.0468(11) Uani 1 1 d . . . . .
H22A H 0.394941 0.371423 0.776961 0.070 Uiso 1 1 calc R U . . .
H22B H 0.310690 0.357566 0.809592 0.070 Uiso 1 1 calc R U . . .
H22C H 0.392088 0.307053 0.817850 0.070 Uiso 1 1 calc R U . . .
C23 C 0.4135(3) 0.2676(2) 0.6187(3) 0.0461(12) Uani 1 1 d . . . . .
C24 C 0.8028(5) 0.2282(3) 0.6518(4) 0.0644(16) Uani 1 1 d . . . . .
N1 N 0.4816(2) 0.43303(15) 0.41574(18) 0.0261(7) Uani 1 1 d . . . . .
N2 N 0.4275(2) 0.44279(15) 0.90386(19) 0.0296(7) Uani 1 1 d . . . . .
N3 N 0.250000 0.3052(2) 0.500000 0.0457(14) Uani 1 2 d S T P . .
N4 N 0.750000 0.2689(3) 0.500000 0.0517(15) Uani 1 2 d S T P . .
O1 O 0.2645(3) 0.3117(2) 0.6391(3) 0.0737(14) Uani 1 1 d . . . . .
O2 O 0.2513(3) 0.20981(17) 0.5816(2) 0.0562(10) Uani 1 1 d . . . . .
O3 O 0.6421(3) 0.2836(3) 0.5734(3) 0.0907(17) Uani 1 1 d . U . . .
O4 O 0.6655(5) 0.1810(3) 0.5323(4) 0.116(2) Uani 1 1 d . U . . .
F1 F 0.4507(2) 0.24049(15) 0.68969(19) 0.0618(8) Uani 1 1 d . . . . .
F2 F 0.4528(2) 0.32267(17) 0.6269(3) 0.0892(14) Uani 1 1 d . . . . .
F3 F 0.4400(2) 0.2362(2) 0.5675(2) 0.0788(12) Uani 1 1 d . . . . .
F4 F 0.7710(3) 0.1987(2) 0.7011(3) 0.0981(14) Uani 1 1 d . . . . .
F5 F 0.8372(3) 0.2814(2) 0.6839(3) 0.0832(11) Uani 1 1 d . . . . .
F6 F 0.8773(3) 0.1986(2) 0.6469(2) 0.0994(16) Uani 1 1 d . . . . .
S1 S 0.56257(7) 0.53513(4) 0.40929(6) 0.0273(3) Uani 1 1 d . . . . .
S2 S 0.35713(8) 0.54600(4) 0.92172(6) 0.0333(3) Uani 1 1 d . . . . .
S3 S 0.28025(7) 0.27165(5) 0.58369(7) 0.0377(3) Uani 1 1 d . . . . .
S4 S 0.70105(10) 0.23859(7) 0.55542(10) 0.0658(5) Uani 1 1 d . . . . .

loop_
_atom_site_aniso_label
_atom_site_aniso_U_11
_atom_site_aniso_U_22
_atom_site_aniso_U_33
_atom_site_aniso_U_23
_atom_site_aniso_U_13
_atom_site_aniso_U_12
C1 0.0242(18) 0.029(2) 0.0213(17) 0.0000(14) 0.0051(15) -0.0021(15)
C2 0.0266(19) 0.0283(19) 0.0189(16) 0.0028(14) 0.0065(14) 0.0019(15)
C3 0.0261(19) 0.034(2) 0.0257(18) 0.0000(16) 0.0051(15) -0.0068(16)
C4 0.0210(19) 0.046(2) 0.0249(18) 0.0015(17) 0.0024(15) -0.0028(17)
C5 0.029(2) 0.040(2) 0.030(2) 0.0031(17) 0.0045(16) 0.0063(18)
C6 0.029(2) 0.028(2) 0.0283(19) 0.0013(16) 0.0050(16) 0.0034(16)
C7 0.0261(19) 0.0234(18) 0.0226(17) -0.0029(14) 0.0070(15) -0.0027(14)
C8 0.026(2) 0.0245(19) 0.0300(19) 0.0026(15) 0.0049(16) 0.0008(15)
C9 0.029(3) 0.023(3) 0.023(2) 0.000 0.008(2) 0.000
C10 0.030(2) 0.0244(19) 0.035(2) 0.0041(16) 0.0063(17) -0.0064(16)
C11 0.057(3) 0.028(2) 0.053(3) -0.006(2) 0.021(2) -0.008(2)
C12 0.032(2) 0.034(2) 0.0240(18) 0.0018(16) 0.0004(16) -0.0040(17)
C13 0.032(2) 0.035(2) 0.0196(17) 0.0016(16) 0.0002(15) -0.0043(17)
C14 0.036(2) 0.049(3) 0.0242(19) -0.0029(18) 0.0070(17) -0.0043(19)
C15 0.042(3) 0.067(3) 0.026(2) -0.002(2) 0.0118(19) -0.014(2)
C16 0.053(3) 0.054(3) 0.034(2) 0.009(2) 0.008(2) -0.017(2)
C17 0.045(3) 0.038(2) 0.035(2) 0.0071(19) 0.006(2) -0.010(2)
C18 0.031(2) 0.0240(19) 0.0228(17) -0.0006(14) 0.0036(15) -0.0007(15)
C19 0.029(2) 0.0241(19) 0.0290(18) -0.0013(15) 0.0062(16) -0.0016(15)
C20 0.029(3) 0.022(3) 0.026(3) 0.000 0.004(2) 0.000
C21 0.041(2) 0.025(2) 0.031(2) 0.0019(16) 0.0107(18) 0.0054(17)
C22 0.062(3) 0.032(2) 0.039(2) -0.007(2) 0.012(2) -0.001(2)
C23 0.033(2) 0.039(3) 0.057(3) 0.017(2) 0.006(2) 0.0082(19)
C24 0.057(3) 0.055(3) 0.071(4) 0.017(3) 0.014(3) 0.011(3)
N1 0.0223(15) 0.0260(16) 0.0256(15) 0.0032(13) 0.0047(12) -0.0018(13)
N2 0.0318(17) 0.0276(17) 0.0256(15) -0.0005(13) 0.0071(13) 0.0019(14)
N3 0.036(3) 0.025(3) 0.055(3) 0.000 -0.005(2) 0.000
N4 0.043(3) 0.041(3) 0.066(4) 0.000 0.016(3) 0.000
O1 0.052(2) 0.088(3) 0.062(2) -0.037(2) 0.0022(18) 0.024(2)
O2 0.070(2) 0.052(2) 0.0455(18) -0.0043(16) 0.0211(18) -0.0299(19)
O3 0.056(2) 0.115(4) 0.113(4) 0.057(3) 0.045(3) 0.045(3)
O4 0.116(2) 0.111(2) 0.115(2) 0.0027(10) 0.0399(12) -0.0039(10)
F1 0.0558(18) 0.0550(18) 0.0561(18) 0.0165(15) 0.0017(14) 0.0124(15)
F2 0.0436(18) 0.062(2) 0.122(3) 0.030(2) -0.0119(19) -0.0224(16)
F3 0.0484(19) 0.116(3) 0.076(2) 0.013(2) 0.0279(17) 0.033(2)
F4 0.100(3) 0.086(3) 0.097(3) 0.049(3) 0.026(3) 0.009(2)
F5 0.075(3) 0.082(3) 0.095(3) -0.015(2) 0.036(2) -0.012(2)
F6 0.079(3) 0.119(4) 0.075(2) 0.002(2) 0.003(2) 0.060(3)
S1 0.0232(5) 0.0229(5) 0.0309(5) 0.0018(4) 0.0051(4) -0.0013(3)
S2 0.0380(6) 0.0236(5) 0.0331(5) 0.0009(4) 0.0080(4) 0.0000(4)
S3 0.0281(5) 0.0358(6) 0.0439(6) -0.0118(5) 0.0082(4) -0.0019(4)
S4 0.0393(7) 0.0519(8) 0.0862(10) 0.0318(8) 0.0024(7) -0.0071(6)

loop_
_atom_type_symbol
_atom_type_description
_atom_type_scat_dispersion_real
_atom_type_scat_dispersion_imag
_atom_type_scat_source
C C 0.0181 0.0091 'International Tables Vol C Tables 4.2.6.8 and 6.1.1.4'
H H 0.0000 0.0000 'International Tables Vol C Tables 4.2.6.8 and 6.1.1.4'
N N 0.0311 0.0180 'International Tables Vol C Tables 4.2.6.8 and 6.1.1.4'
O O 0.0492 0.0322 'International Tables Vol C Tables 4.2.6.8 and 6.1.1.4'
F F 0.0727 0.0534 'International Tables Vol C Tables 4.2.6.8 and 6.1.1.4'
S S 0.3331 0.5567 'International Tables Vol C Tables 4.2.6.8 and 6.1.1.4'

loop_
_geom_angle_atom_site_label_1
_geom_angle_atom_site_label_2
_geom_angle_atom_site_label_3
_geom_angle
_geom_angle_site_symmetry_1
_geom_angle_site_symmetry_3
_geom_angle_publ_flag
C6 C1 C2 121.2(4) . . ?
C6 C1 S1 128.2(3) . . ?
C2 C1 S1 110.6(3) . . ?
C3 C2 C1 120.8(4) . . ?
C3 C2 N1 127.0(4) . . ?
C1 C2 N1 112.2(3) . . ?
C4 C3 C2 117.8(4) . . ?
C4 C3 H3 121.1 . . ?
C2 C3 H3 121.1 . . ?
C5 C4 C3 121.2(4) . . ?
C5 C4 H4 119.4 . . ?
C3 C4 H4 119.4 . . ?
C4 C5 C6 121.3(4) . . ?
C4 C5 H5 119.3 . . ?
C6 C5 H5 119.3 . . ?
C5 C6 C1 117.6(4) . . ?
C5 C6 H6 121.2 . . ?
C1 C6 H6 121.2 . . ?
N1 C7 C8 125.6(3) . . ?
N1 C7 S1 111.0(3) . . ?
C8 C7 S1 123.3(3) . . ?
C9 C8 C7 123.4(4) . . ?
C9 C8 H8 118.3 . . ?
C7 C8 H8 118.3 . . ?
C8 C9 C8 125.0(5) 2_656 . ?
C8 C9 H9 117.5 2_656 . ?
C8 C9 H9 117.5 . . ?
N1 C10 C11 112.8(3) . . ?
N1 C10 H10A 109.0 . . ?
C11 C10 H10A 109.0 . . ?
N1 C10 H10B 109.0 . . ?
C11 C10 H10B 109.0 . . ?
H10A C10 H10B 107.8 . . ?
C10 C11 H11A 109.5 . . ?
C10 C11 H11B 109.5 . . ?
H11A C11 H11B 109.5 . . ?
C10 C11 H11C 109.5 . . ?
H11A C11 H11C 109.5 . . ?
H11B C11 H11C 109.5 . . ?
C17 C12 C13 120.8(4) . . ?
C17 C12 S2 128.3(4) . . ?
C13 C12 S2 110.8(3) . . ?
C14 C13 N2 127.6(4) . . ?
C14 C13 C12 120.4(4) . . ?
N2 C13 C12 112.0(4) . . ?
C15 C14 C13 118.3(5) . . ?
C15 C14 H14 120.9 . . ?
C13 C14 H14 120.9 . . ?
C14 C15 C16 121.3(5) . . ?
C14 C15 H15 119.4 . . ?
C16 C15 H15 119.4 . . ?
C17 C16 C15 120.9(4) . . ?
C17 C16 H16 119.6 . . ?
C15 C16 H16 119.6 . . ?
C16 C17 C12 118.3(5) . . ?
C16 C17 H17 120.8 . . ?
C12 C17 H17 120.8 . . ?
N2 C18 C19 126.2(4) . . ?
N2 C18 S2 111.2(3) . . ?
C19 C18 S2 122.6(3) . . ?
C20 C19 C18 121.8(4) . . ?
C20 C19 H19 119.1 . . ?
C18 C19 H19 119.1 . . ?
C19 C20 C19 124.7(5) . 2_557 ?
C19 C20 H20 117.6 . . ?
C19 C20 H20 117.6 2_557 . ?
N2 C21 C22 110.4(3) . . ?
N2 C21 H21A 109.6 . . ?
C22 C21 H21A 109.6 . . ?
N2 C21 H21B 109.6 . . ?
C22 C21 H21B 109.6 . . ?
H21A C21 H21B 108.1 . . ?
C21 C22 H22A 109.5 . . ?
C21 C22 H22B 109.5 . . ?
H22A C22 H22B 109.5 . . ?
C21 C22 H22C 109.5 . . ?
H22A C22 H22C 109.5 . . ?
H22B C22 H22C 109.5 . . ?
F1 C23 F2 107.6(4) . . ?
F1 C23 F3 108.3(4) . . ?
F2 C23 F3 108.5(5) . . ?
F1 C23 S3 110.1(4) . . ?
F2 C23 S3 111.3(3) . . ?
F3 C23 S3 110.9(4) . . ?
F6 C24 F5 106.1(6) . . ?
F6 C24 F4 109.2(5) . . ?
F5 C24 F4 108.4(6) . . ?
F6 C24 S4 113.9(5) . . ?
F5 C24 S4 110.2(4) . . ?
F4 C24 S4 108.9(5) . . ?
C7 N1 C2 114.7(3) . . ?
C7 N1 C10 122.6(3) . . ?
C2 N1 C10 122.6(3) . . ?
C18 N2 C13 114.8(3) . . ?
C18 N2 C21 123.4(3) . . ?
C13 N2 C21 121.7(3) . . ?
S3 N3 S3 124.4(3) . 2_556 ?
S4 N4 S4 130.6(4) 2_656 . ?
C7 S1 C1 91.39(18) . . ?
C12 S2 C18 91.2(2) . . ?
O1 S3 O2 118.7(3) . . ?
O1 S3 N3 108.7(3) . . ?
O2 S3 N3 116.8(2) . . ?
O1 S3 C23 103.8(3) . . ?
O2 S3 C23 103.8(2) . . ?
N3 S3 C23 102.70(17) . . ?
O4 S4 O3 120.5(4) . . ?
O4 S4 N4 114.2(4) . . ?
O3 S4 N4 108.6(3) . . ?
O4 S4 C24 104.6(4) . . ?
O3 S4 C24 102.8(3) . . ?
N4 S4 C24 104.0(2) . . ?

loop_
_geom_bond_atom_site_label_1
_geom_bond_atom_site_label_2
_geom_bond_distance
_geom_bond_site_symmetry_2
_geom_bond_publ_flag
C1 C6 1.390(6) . ?
C1 C2 1.396(5) . ?
C1 S1 1.746(4) . ?
C2 C3 1.390(5) . ?
C2 N1 1.404(5) . ?
C3 C4 1.389(6) . ?
C3 H3 0.9500 . ?
C4 C5 1.386(6) . ?
C4 H4 0.9500 . ?
C5 C6 1.389(6) . ?
C5 H5 0.9500 . ?
C6 H6 0.9500 . ?
C7 N1 1.353(5) . ?
C7 C8 1.389(5) . ?
C7 S1 1.745(4) . ?
C8 C9 1.380(5) . ?
C8 H8 0.9500 . ?
C9 C8 1.380(5) 2_656 ?
C9 H9 0.9500 . ?
C10 N1 1.474(5) . ?
C10 C11 1.503(6) . ?
C10 H10A 0.9900 . ?
C10 H10B 0.9900 . ?
C11 H11A 0.9800 . ?
C11 H11B 0.9800 . ?
C11 H11C 0.9800 . ?
C12 C17 1.388(6) . ?
C12 C13 1.403(6) . ?
C12 S2 1.738(5) . ?
C13 C14 1.390(6) . ?
C13 N2 1.395(5) . ?
C14 C15 1.386(7) . ?
C14 H14 0.9500 . ?
C15 C16 1.388(8) . ?
C15 H15 0.9500 . ?
C16 C17 1.386(8) . ?
C16 H16 0.9500 . ?
C17 H17 0.9500 . ?
C18 N2 1.349(5) . ?
C18 C19 1.391(6) . ?
C18 S2 1.745(4) . ?
C19 C20 1.386(5) . ?
C19 H19 0.9500 . ?
C20 C19 1.386(5) 2_557 ?
C20 H20 0.9500 . ?
C21 N2 1.478(5) . ?
C21 C22 1.519(6) . ?
C21 H21A 0.9900 . ?
C21 H21B 0.9900 . ?
C22 H22A 0.9800 . ?
C22 H22B 0.9800 . ?
C22 H22C 0.9800 . ?
C23 F1 1.322(6) . ?
C23 F2 1.323(6) . ?
C23 F3 1.324(7) . ?
C23 S3 1.825(5) . ?
C24 F6 1.311(7) . ?
C24 F5 1.314(8) . ?
C24 F4 1.325(8) . ?
C24 S4 1.816(6) . ?
N3 S3 1.578(3) . ?
N3 S3 1.578(3) 2_556 ?
N4 S4 1.588(3) 2_656 ?
N4 S4 1.589(3) . ?
O1 S3 1.415(4) . ?
O2 S3 1.419(4) . ?
O3 S4 1.434(5) . ?
O4 S4 1.370(7) . ?

loop_
_geom_hbond_atom_site_label_D
_geom_hbond_atom_site_label_H
_geom_hbond_atom_site_label_A
_geom_hbond_distance_DH
_geom_hbond_distance_HA
_geom_hbond_distance_DA
_geom_hbond_angle_DHA
_geom_hbond_site_symmetry_A
C3 H3 O1_$1 0.95 2.47 3.420(6) 174.9 2_556
C6 H6 F2_$2 0.95 2.51 3.283(5) 139.0 5_666
C10 H10B O3 0.99 2.47 3.375(6) 151.5 .
C19 H19 O2_$3 0.95 2.43 3.311(5) 154.8 7_556

loop_
_geom_torsion_atom_site_label_1
_geom_torsion_atom_site_label_2
_geom_torsion_atom_site_label_3
_geom_torsion_atom_site_label_4
_geom_torsion
_geom_torsion_site_symmetry_1
_geom_torsion_site_symmetry_2
_geom_torsion_site_symmetry_3
_geom_torsion_site_symmetry_4
_geom_torsion_publ_flag
C6 C1 C2 C3 1.3(6) . . . . ?
S1 C1 C2 C3 -177.6(3) . . . . ?
C6 C1 C2 N1 -179.1(3) . . . . ?
S1 C1 C2 N1 2.0(4) . . . . ?
C1 C2 C3 C4 0.1(6) . . . . ?
N1 C2 C3 C4 -179.5(4) . . . . ?
C2 C3 C4 C5 -1.2(6) . . . . ?
C3 C4 C5 C6 0.9(6) . . . . ?
C4 C5 C6 C1 0.5(6) . . . . ?
C2 C1 C6 C5 -1.6(6) . . . . ?
S1 C1 C6 C5 177.1(3) . . . . ?
N1 C7 C8 C9 -170.9(3) . . . . ?
S1 C7 C8 C9 10.7(5) . . . . ?
C7 C8 C9 C8 -174.5(4) . . . 2_656 ?
C17 C12 C13 C14 0.5(6) . . . . ?
S2 C12 C13 C14 -179.9(3) . . . . ?
C17 C12 C13 N2 179.7(4) . . . . ?
S2 C12 C13 N2 -0.7(4) . . . . ?
N2 C13 C14 C15 -179.2(4) . . . . ?
C12 C13 C14 C15 -0.2(6) . . . . ?
C13 C14 C15 C16 -0.2(6) . . . . ?
C14 C15 C16 C17 0.2(7) . . . . ?
C15 C16 C17 C12 0.1(7) . . . . ?
C13 C12 C17 C16 -0.5(6) . . . . ?
S2 C12 C17 C16 180.0(3) . . . . ?
N2 C18 C19 C20 174.7(3) . . . . ?
S2 C18 C19 C20 -5.2(5) . . . . ?
C18 C19 C20 C19 178.8(4) . . . 2_557 ?
C8 C7 N1 C2 -177.8(4) . . . . ?
S1 C7 N1 C2 0.8(4) . . . . ?
C8 C7 N1 C10 5.7(6) . . . . ?
S1 C7 N1 C10 -175.7(3) . . . . ?
C3 C2 N1 C7 177.8(4) . . . . ?
C1 C2 N1 C7 -1.9(5) . . . . ?
C3 C2 N1 C10 -5.7(6) . . . . ?
C1 C2 N1 C10 174.7(3) . . . . ?
C11 C10 N1 C7 -90.1(5) . . . . ?
C11 C10 N1 C2 93.6(4) . . . . ?
C19 C18 N2 C13 -179.7(4) . . . . ?
S2 C18 N2 C13 0.3(4) . . . . ?
C19 C18 N2 C21 3.4(6) . . . . ?
S2 C18 N2 C21 -176.6(3) . . . . ?
C14 C13 N2 C18 179.4(4) . . . . ?
C12 C13 N2 C18 0.3(5) . . . . ?
C14 C13 N2 C21 -3.7(6) . . . . ?
C12 C13 N2 C21 177.2(3) . . . . ?
C22 C21 N2 C18 93.9(5) . . . . ?
C22 C21 N2 C13 -82.8(5) . . . . ?
N1 C7 S1 C1 0.3(3) . . . . ?
C8 C7 S1 C1 179.0(3) . . . . ?
C6 C1 S1 C7 179.8(4) . . . . ?
C2 C1 S1 C7 -1.4(3) . . . . ?
C17 C12 S2 C18 -179.7(4) . . . . ?
C13 C12 S2 C18 0.7(3) . . . . ?
N2 C18 S2 C12 -0.6(3) . . . . ?
C19 C18 S2 C12 179.4(3) . . . . ?
S3 N3 S3 O1 -156.8(2) 2_556 . . . ?
S3 N3 S3 O2 -19.2(2) 2_556 . . . ?
S3 N3 S3 C23 93.60(19) 2_556 . . . ?
F1 C23 S3 O1 66.4(4) . . . . ?
F2 C23 S3 O1 -52.8(5) . . . . ?
F3 C23 S3 O1 -173.7(4) . . . . ?
F1 C23 S3 O2 -58.3(4) . . . . ?
F2 C23 S3 O2 -177.6(4) . . . . ?
F3 C23 S3 O2 61.5(4) . . . . ?
F1 C23 S3 N3 179.6(4) . . . . ?
F2 C23 S3 N3 60.4(5) . . . . ?
F3 C23 S3 N3 -60.5(4) . . . . ?
S4 N4 S4 O4 -25.0(3) 2_656 . . . ?
S4 N4 S4 O3 -162.6(3) 2_656 . . . ?
S4 N4 S4 C24 88.4(2) 2_656 . . . ?
F6 C24 S4 O4 67.0(6) . . . . ?
F5 C24 S4 O4 -173.9(5) . . . . ?
F4 C24 S4 O4 -55.1(6) . . . . ?
F6 C24 S4 O3 -166.3(5) . . . . ?
F5 C24 S4 O3 -47.2(5) . . . . ?
F4 C24 S4 O3 71.6(5) . . . . ?
F6 C24 S4 N4 -53.1(6) . . . . ?
F5 C24 S4 N4 66.0(5) . . . . ?
F4 C24 S4 N4 -175.2(5) . . . . ?
